data_7039993
loop_
_publ_author_name
'Mokhtarzadeh, Charles C.'
'Rheingold, Arnold L.'
'Figueroa, Joshua S.'

_publ_section_title
;
 Dinitrogen binding, P4-activation and aza-B\"uchner ring expansions
 mediated by an isocyano analogue of the CpCo(CO) fragment.
;
_journal_issue 37
_journal_name_full 'Dalton transactions (Cambridge, England : 2003)'
_journal_page_first 14561
_journal_page_last 14569
_journal_paper_doi 10.1039/c6dt02789j
_journal_volume 45
_journal_year 2016
_chemical_formula_moiety 'C72 H89 Co N2, C2 H3.5 O0.5'
_chemical_formula_sum 'C74 H92 Co N2 O0.5'
_chemical_formula_weight 1077.5
_space_group_crystal_system monoclinic
_space_group_IT_number 14
_space_group_name_Hall '-P 2ybc'
_space_group_name_H-M_alt 'P 1 21/c 1'
_symmetry_space_group_name_Hall '-P 2ybc'
_symmetry_space_group_name_H-M 'P 1 21/c 1'
_atom_sites_solution_hydrogens geom
_atom_sites_solution_primary direct
_audit_creation_date 2016-05-31
_audit_creation_method
;
Olex2 1.2-beta
(compiled 2016.02.19 svn.r3266 for OlexSys, GUI svn.r5155)
;
_audit_update_record
;
2016-06-01 deposited with the CCDC.
2016-07-21 downloaded from the CCDC.
;
_cell_angle_alpha 90
_cell_angle_beta 96.131(7)
_cell_angle_gamma 90
_cell_formula_units_Z 4
_cell_length_a 21.222(3)
_cell_length_b 14.0788(17)
_cell_length_c 21.829(3)
_cell_measurement_reflns_used 9927
_cell_measurement_temperature 100
_cell_measurement_theta_max 25.32
_cell_measurement_theta_min 2.41
_cell_volume 6484.8(15)
_computing_cell_refinement 'SAINT v8.34A (Bruker, 2013)'
_computing_data_collection 'APEX2 v2013.6-2 (Bruker, 2013)'
_computing_data_reduction 'SAINT v8.34A (Bruker, 2013)'
_computing_molecular_graphics 'Olex2 (Dolomanov et al., 2009)'
_computing_publication_material 'Olex2 (Dolomanov et al., 2009)'
_computing_structure_refinement 'ShelXL (Sheldrick, 2015)'
_computing_structure_solution 'ShelXT (Sheldrick, 2008)'
_diffrn_ambient_temperature 100
_diffrn_detector 'Bruker APEX-II CCD'
_diffrn_detector_area_resol_mean 7.9
_diffrn_detector_type 'CCD Area Detector'
_diffrn_measured_fraction_theta_full 0.992
_diffrn_measured_fraction_theta_max 0.992
_diffrn_measurement_device 'Kappa Four-Circle Diffractometer'
_diffrn_measurement_device_type 'Bruker APEX II Ultra'
_diffrn_measurement_method '\w and \f scans'
_diffrn_radiation_monochromator 'Double Bounce Multilayer Mirrors'
_diffrn_radiation_probe x-ray
_diffrn_radiation_type MoK\a
_diffrn_radiation_wavelength 0.71073
_diffrn_reflns_av_R_equivalents 0.0732
_diffrn_reflns_av_unetI/netI 0.0887
_diffrn_reflns_Laue_measured_fraction_full 0.992
_diffrn_reflns_Laue_measured_fraction_max 0.992
_diffrn_reflns_limit_h_max 14
_diffrn_reflns_limit_h_min -25
_diffrn_reflns_limit_k_max 16
_diffrn_reflns_limit_k_min -16
_diffrn_reflns_limit_l_max 26
_diffrn_reflns_limit_l_min -26
_diffrn_reflns_number 46172
_diffrn_reflns_point_group_measured_fraction_full 0.992
_diffrn_reflns_point_group_measured_fraction_max 0.992
_diffrn_reflns_theta_full 25.384
_diffrn_reflns_theta_max 25.384
_diffrn_reflns_theta_min 1.739
_diffrn_source 'Micro Focus Rotating Anode'
_diffrn_source_type 'Bruker TXS'
_diffrn_standards_number 0
_exptl_absorpt_coefficient_mu 0.310
_exptl_absorpt_correction_T_max 0.7452
_exptl_absorpt_correction_T_min 0.3617
_exptl_absorpt_correction_type multi-scan
_exptl_absorpt_process_details
;
SADABS-2014/2 (Bruker,2014/2) was used for absorption correction.
wR2(int) was 0.1629 before and 0.0756 after correction.
The Ratio of minimum to maximum transmission is 0.4854.
The \l/2 correction factor is 0.00150.
;
_exptl_crystal_colour 'clear dark red'
_exptl_crystal_colour_lustre clear
_exptl_crystal_colour_modifier dark
_exptl_crystal_colour_primary red
_exptl_crystal_density_diffrn 1.143
_exptl_crystal_description plate
_exptl_crystal_F_000 2416
_exptl_crystal_size_max 0.44
_exptl_crystal_size_mid 0.073
_exptl_crystal_size_min 0.05
_refine_diff_density_max 0.701
_refine_diff_density_min -0.399
_refine_diff_density_rms 0.059
_refine_ls_extinction_method none
_refine_ls_goodness_of_fit_ref 1.032
_refine_ls_hydrogen_treatment constr
_refine_ls_matrix_type full
_refine_ls_number_parameters 731
_refine_ls_number_reflns 11825
_refine_ls_number_restraints 0
_refine_ls_restrained_S_all 1.032
_refine_ls_R_factor_all 0.0817
_refine_ls_R_factor_gt 0.0507
_refine_ls_shift/su_max 0.001
_refine_ls_shift/su_mean 0.000
_refine_ls_structure_factor_coef Fsqd
_refine_ls_weighting_details 'w=1/[\s^2^(Fo^2^)+(0.0518P)^2^+2.0755P] where P=(Fo^2^+2Fc^2^)/3'
_refine_ls_weighting_scheme calc
_refine_ls_wR_factor_gt 0.1190
_refine_ls_wR_factor_ref 0.1302
_reflns_Friedel_coverage 0.000
_reflns_number_gt 8566
_reflns_number_total 11825
_reflns_threshold_expression 'I > 2\s(I)'
_cod_data_source_file c6dt02789j2.cif
_cod_data_source_block jfig1026
_cod_depositor_comments
;
The following automatic conversions were performed:

'_diffrn_radiation_probe' value 'X-ray' changed to 'x-ray' according
to
/usr/data/users/saulius/crontab/automatic-downloads/rss-feeds/RSC/lib/dictionaries/cif_core.dic
dictionary named 'cif_core.dic' version 2.4.2 from 2011-04-26.

Automatic conversion script
Id: cif_fix_values 4268 2015-11-12 08:31:59Z antanas 

 Adding full bibliography for 7039988--7039997.cif.
;
_cod_original_cell_volume 6484.6(14)
_cod_database_code 7039993
_shelx_space_group_comment
;
The symmetry employed for this shelxl refinement is uniquely defined
by the following loop, which should always be used as a source of
symmetry information in preference to the above space-group names.
They are only intended as comments.
;
_olex2_refinement_description
;
1. Fixed Uiso
 At 1.2 times of:
  All C(H) groups, All C(H,H) groups
 At 1.5 times of:
  All C(H,H,H) groups
2. Others
 Fixed Sof: H72A(0.5) H72B(0.5) H72C(0.5) C73A(0.5) H73A(0.5) H73B(0.5)
 C73B(0.5) H73C(0.5) H73D(0.5)
3.a Ternary CH refined with riding coordinates:
 C48(H48), C53(H53), C30(H30), C18(H18), C41(H41), C60(H60), C11(H11), C23(H23)
3.b Secondary CH2 refined with riding coordinates:
 C73A(H73A,H73B), C73B(H73C,H73D)
3.c Aromatic/amide H refined with riding coordinates:
 C37(H37), C6(H6), C36(H36), C16(H16), C7(H7), C58(H58), C5(H5), C28(H28),
 C35(H35), C56(H56), C26(H26), C14(H14), C57(H57), C15(H15), C27(H27), C46(H46),
  C45(H45), C44(H44)
3.d Idealised Me refined as rotating group:
 C54(H54A,H54B,H54C), C55(H55A,H55B,H55C), C62(H62A,H62B,H62C), C65(H65A,H65B,
 H65C), C42(H42A,H42B,H42C), C31(H31A,H31B,H31C), C13(H13A,H13B,H13C), C19(H19A,
 H19B,H19C), C32(H32A,H32B,H32C), C20(H20A,H20B,H20C), C24(H24A,H24B,H24C),
 C50(H50A,H50B,H50C), C67(H67A,H67B,H67C), C71(H71A,H71B,H71C), C43(H43A,H43B,
 H43C), C63(H63A,H63B,H63C), C69(H69A,H69B,H69C), C25(H25A,H25B,H25C), C49(H49A,
 H49B,H49C), C61(H61A,H61B,H61C), C12(H12A,H12B,H12C), C72(H72A,H72B,H72C)
;
_shelx_shelxl_version_number 2014/7
_olex2_submission_special_instructions 'No special instructions were received'

loop_
_space_group_symop_operation_xyz
'x, y, z'
'-x, y+1/2, -z+1/2'
'-x, -y, -z'
'x, -y-1/2, z-1/2'

loop_
_atom_site_label
_atom_site_type_symbol
_atom_site_fract_x
_atom_site_fract_y
_atom_site_fract_z
_atom_site_U_iso_or_equiv
_atom_site_adp_type
_atom_site_occupancy
_atom_site_site_symmetry_order
_atom_site_calc_flag
_atom_site_refinement_flags_posn
_atom_site_refinement_flags_adp
_atom_site_refinement_flags_occupancy
_atom_site_disorder_assembly
_atom_site_disorder_group
Co1 Co 0.16819(2) 0.51832(2) 0.30340(2) 0.01644(10) Uani 1 1 d . . . . .
N2 N 0.17890(9) 0.66527(13) 0.40121(8) 0.0155(4) Uani 1 1 d . . . . .
N1 N 0.30375(10) 0.46380(13) 0.30837(8) 0.0189(5) Uani 1 1 d . . . . .
C38 C 0.19507(11) 0.83554(15) 0.41163(10) 0.0164(5) Uani 1 1 d . . . . .
C33 C 0.19443(11) 0.74411(15) 0.43794(10) 0.0157(5) Uani 1 1 d . . . . .
C34 C 0.20819(11) 0.73135(15) 0.50215(10) 0.0165(5) Uani 1 1 d . . . . .
C47 C 0.24355(12) 0.58204(16) 0.55985(10) 0.0217(6) Uani 1 1 d . . . . .
C37 C 0.21831(12) 0.91014(16) 0.44904(10) 0.0210(6) Uani 1 1 d . . . . .
H37 H 0.2209 0.9703 0.4319 0.025 Uiso 1 1 calc R . . . .
C21 C 0.42478(11) 0.56481(15) 0.30339(10) 0.0178(5) Uani 1 1 d . . . . .
C22 C 0.42047(11) 0.57264(16) 0.23845(10) 0.0199(5) Uani 1 1 d . . . . .
C70 C 0.12779(12) 0.41786(16) 0.24163(11) 0.0219(5) Uani 1 1 d . . . . .
C9 C 0.30380(12) 0.25811(15) 0.33927(10) 0.0191(5) Uani 1 1 d . . . . .
C17 C 0.30195(12) 0.19811(15) 0.28665(10) 0.0202(5) Uani 1 1 d . . . . .
C00E C 0.12815(12) 0.50850(17) 0.21096(10) 0.0220(6) Uani 1 1 d . . . . .
C8 C 0.41817(11) 0.46876(15) 0.33236(10) 0.0165(5) Uani 1 1 d . . . . .
C10 C 0.25851(12) 0.24866(16) 0.38108(10) 0.0233(6) Uani 1 1 d . . . . .
C59 C 0.10311(12) 0.89527(15) 0.34187(10) 0.0194(5) Uani 1 1 d . . . . .
C39 C 0.19387(12) 0.63928(16) 0.53303(10) 0.0187(5) Uani 1 1 d . . . . .
C51 C 0.16490(11) 0.85722(15) 0.34796(10) 0.0159(5) Uani 1 1 d . . . . .
C1 C 0.24828(12) 0.48246(15) 0.30879(10) 0.0173(5) Uani 1 1 d . . . . .
C29 C 0.44220(11) 0.64415(16) 0.34002(11) 0.0198(5) Uani 1 1 d . . . . .
C64 C 0.09259(12) 0.57187(16) 0.24312(11) 0.0229(6) Uani 1 1 d . . . . .
C6 C 0.47246(12) 0.33509(17) 0.38384(11) 0.0252(6) Uani 1 1 d . . . . .
H6 H 0.5093 0.3086 0.4037 0.030 Uiso 1 1 calc R . . . .
C48 C 0.31284(12) 0.60466(17) 0.55410(11) 0.0248(6) Uani 1 1 d . . . . .
H48 H 0.3139 0.6600 0.5270 0.030 Uiso 1 1 calc R . . . .
C4 C 0.35987(12) 0.32322(15) 0.35135(10) 0.0189(5) Uani 1 1 d . . . . .
C36 C 0.23768(12) 0.89749(16) 0.51096(11) 0.0230(6) Uani 1 1 d . . . . .
H36 H 0.2553 0.9477 0.5346 0.028 Uiso 1 1 calc R . . . .
C16 C 0.25404(12) 0.13045(16) 0.27804(11) 0.0238(6) Uani 1 1 d . . . . .
H16 H 0.2519 0.0913 0.2436 0.029 Uiso 1 1 calc R . . . .
C2 C 0.17755(11) 0.60688(15) 0.36189(10) 0.0169(5) Uani 1 1 d . . . . .
C7 C 0.47326(12) 0.42576(16) 0.35909(10) 0.0213(6) Uani 1 1 d . . . . .
H7 H 0.5115 0.4584 0.3604 0.026 Uiso 1 1 calc R . . . .
C66 C 0.06967(12) 0.51994(17) 0.29345(11) 0.0250(6) Uani 1 1 d . . . . .
C58 C 0.07636(12) 0.92438(16) 0.28386(11) 0.0227(6) Uani 1 1 d . . . . .
H58 H 0.0355 0.9493 0.2790 0.027 Uiso 1 1 calc R . . . .
C53 C 0.26599(12) 0.80702(15) 0.30215(11) 0.0231(6) Uani 1 1 d . . . . .
H53 H 0.2740 0.7782 0.3431 0.028 Uiso 1 1 calc R . . . .
C68 C 0.08928(12) 0.42480(17) 0.29081(11) 0.0256(6) Uani 1 1 d . . . . .
C5 C 0.41633(12) 0.28461(17) 0.37863(11) 0.0244(6) Uani 1 1 d . . . . .
H5 H 0.4163 0.2229 0.3938 0.029 Uiso 1 1 calc R . . . .
C28 C 0.45709(12) 0.72924(16) 0.31202(11) 0.0244(6) Uani 1 1 d . . . . .
H28 H 0.4690 0.7817 0.3364 0.029 Uiso 1 1 calc R . . . .
C35 C 0.23054(12) 0.80902(16) 0.53745(10) 0.0211(6) Uani 1 1 d . . . . .
H35 H 0.2409 0.8015 0.5797 0.025 Uiso 1 1 calc R . . . .
C52 C 0.19916(12) 0.84685(15) 0.29629(11) 0.0202(6) Uani 1 1 d . . . . .
C3 C 0.36018(11) 0.41862(16) 0.33124(10) 0.0173(5) Uani 1 1 d . . . . .
C56 C 0.17064(12) 0.87820(16) 0.23940(11) 0.0227(6) Uani 1 1 d . . . . .
H56 H 0.1927 0.8732 0.2049 0.027 Uiso 1 1 calc R . . . .
C26 C 0.43570(12) 0.65949(16) 0.21245(11) 0.0242(6) Uani 1 1 d . . . . .
H26 H 0.4332 0.6652 0.1698 0.029 Uiso 1 1 calc R . . . .
C30 C 0.44718(12) 0.64142(17) 0.41013(11) 0.0251(6) Uani 1 1 d . . . . .
H30 H 0.4356 0.5773 0.4224 0.030 Uiso 1 1 calc R . . . .
C14 C 0.21212(13) 0.17870(16) 0.37046(11) 0.0254(6) Uani 1 1 d . . . . .
H14 H 0.1822 0.1714 0.3983 0.030 Uiso 1 1 calc R . . . .
C40 C 0.12967(12) 0.61636(16) 0.53846(10) 0.0223(6) Uani 1 1 d . . . . .
C57 C 0.11063(13) 0.91631(16) 0.23313(11) 0.0255(6) Uani 1 1 d . . . . .
H57 H 0.0928 0.9369 0.1947 0.031 Uiso 1 1 calc R . . . .
C18 C 0.35178(12) 0.20509(16) 0.24057(11) 0.0247(6) Uani 1 1 d . . . . .
H18 H 0.3826 0.2536 0.2559 0.030 Uiso 1 1 calc R . . . .
C41 C 0.07553(12) 0.68119(17) 0.51362(11) 0.0271(6) Uani 1 1 d . . . . .
H41 H 0.0873 0.7099 0.4755 0.032 Uiso 1 1 calc R . . . .
C60 C 0.06405(11) 0.90713(16) 0.39653(11) 0.0225(6) Uani 1 1 d . . . . .
H60 H 0.0879 0.8783 0.4328 0.027 Uiso 1 1 calc R . . . .
C15 C 0.20954(12) 0.11983(15) 0.31936(11) 0.0238(6) Uani 1 1 d . . . . .
H15 H 0.1782 0.0737 0.3129 0.029 Uiso 1 1 calc R . . . .
C11 C 0.26103(13) 0.30943(18) 0.43852(11) 0.0292(7) Uani 1 1 d . . . . .
H11 H 0.2889 0.3632 0.4323 0.035 Uiso 1 1 calc R . . . .
C27 C 0.45439(12) 0.73671(17) 0.24884(11) 0.0261(6) Uani 1 1 d . . . . .
H27 H 0.4651 0.7935 0.2308 0.031 Uiso 1 1 calc R . . . .
C54 C 0.27431(13) 0.72945(16) 0.25482(12) 0.0295(7) Uani 1 1 d . . . . .
H54A H 0.2432 0.6807 0.2579 0.044 Uiso 1 1 calc GR . . . .
H54B H 0.3160 0.7026 0.2626 0.044 Uiso 1 1 calc GR . . . .
H54C H 0.2690 0.7563 0.2142 0.044 Uiso 1 1 calc GR . . . .
C46 C 0.22862(14) 0.50157(16) 0.59295(11) 0.0275(6) Uani 1 1 d . . . . .
H46 H 0.2610 0.4636 0.6117 0.033 Uiso 1 1 calc R . . . .
C23 C 0.40207(13) 0.48976(17) 0.19558(11) 0.0252(6) Uani 1 1 d . . . . .
H23 H 0.3914 0.4357 0.2208 0.030 Uiso 1 1 calc R . . . .
C55 C 0.31418(13) 0.88692(17) 0.29866(13) 0.0342(7) Uani 1 1 d . . . . .
H55A H 0.3077 0.9166 0.2589 0.051 Uiso 1 1 calc GR . . . .
H55B H 0.3563 0.8612 0.3049 0.051 Uiso 1 1 calc GR . . . .
H55C H 0.3088 0.9332 0.3300 0.051 Uiso 1 1 calc GR . . . .
C45 C 0.16597(14) 0.47800(17) 0.59794(11) 0.0303(7) Uani 1 1 d . . . . .
H45 H 0.1566 0.4240 0.6198 0.036 Uiso 1 1 calc R . . . .
C62 C -0.00011(13) 0.85641(19) 0.38532(13) 0.0338(7) Uani 1 1 d . . . . .
H62A H -0.0250 0.8852 0.3510 0.051 Uiso 1 1 calc GR . . . .
H62B H -0.0221 0.8617 0.4214 0.051 Uiso 1 1 calc GR . . . .
H62C H 0.0066 0.7906 0.3765 0.051 Uiso 1 1 calc GR . . . .
C65 C 0.07655(14) 0.67338(17) 0.22793(13) 0.0353(7) Uani 1 1 d . . . . .
H65A H 0.0782 0.7097 0.2653 0.053 Uiso 1 1 calc GR . . . .
H65B H 0.0347 0.6769 0.2065 0.053 Uiso 1 1 calc GR . . . .
H65C H 0.1065 0.6986 0.2022 0.053 Uiso 1 1 calc GR . . . .
C44 C 0.11756(14) 0.53392(18) 0.57080(11) 0.0299(7) Uani 1 1 d . . . . .
H44 H 0.0758 0.5164 0.5741 0.036 Uiso 1 1 calc R . . . .
C42 C 0.01164(13) 0.6313(2) 0.49799(12) 0.0374(7) Uani 1 1 d . . . . .
H42A H 0.0171 0.5773 0.4722 0.056 Uiso 1 1 calc GR . . . .
H42B H -0.0180 0.6747 0.4767 0.056 Uiso 1 1 calc GR . . . .
H42C H -0.0043 0.6105 0.5353 0.056 Uiso 1 1 calc GR . . . .
C31 C 0.40020(15) 0.71136(19) 0.43428(13) 0.0400(8) Uani 1 1 d . . . . .
H31A H 0.4091 0.7745 0.4210 0.060 Uiso 1 1 calc GR . . . .
H31B H 0.4043 0.7092 0.4785 0.060 Uiso 1 1 calc GR . . . .
H31C H 0.3578 0.6941 0.4185 0.060 Uiso 1 1 calc GR . . . .
C13 C 0.19757(14) 0.3507(2) 0.45086(12) 0.0374(7) Uani 1 1 d . . . . .
H13A H 0.1793 0.3845 0.4151 0.056 Uiso 1 1 calc GR . . . .
H13B H 0.2036 0.3935 0.4852 0.056 Uiso 1 1 calc GR . . . .
H13C H 0.1697 0.3003 0.4601 0.056 Uiso 1 1 calc GR . . . .
C19 C 0.32166(14) 0.2372(2) 0.17765(12) 0.0383(7) Uani 1 1 d . . . . .
H19A H 0.2896 0.1925 0.1623 0.057 Uiso 1 1 calc GR . . . .
H19B H 0.3535 0.2407 0.1497 0.057 Uiso 1 1 calc GR . . . .
H19C H 0.3028 0.2987 0.1812 0.057 Uiso 1 1 calc GR . . . .
C32 C 0.51510(14) 0.6610(2) 0.43880(13) 0.0404(7) Uani 1 1 d . . . . .
H32A H 0.5435 0.6166 0.4228 0.061 Uiso 1 1 calc GR . . . .
H32B H 0.5173 0.6543 0.4827 0.061 Uiso 1 1 calc GR . . . .
H32C H 0.5270 0.7245 0.4288 0.061 Uiso 1 1 calc GR . . . .
C20 C 0.38767(14) 0.11141(18) 0.23652(14) 0.0405(8) Uani 1 1 d . . . . .
H20A H 0.4054 0.0926 0.2770 0.061 Uiso 1 1 calc GR . . . .
H20B H 0.4211 0.1197 0.2106 0.061 Uiso 1 1 calc GR . . . .
H20C H 0.3590 0.0632 0.2194 0.061 Uiso 1 1 calc GR . . . .
C24 C 0.34385(15) 0.5136(2) 0.15087(13) 0.0400(7) Uani 1 1 d . . . . .
H24A H 0.3093 0.5307 0.1737 0.060 Uiso 1 1 calc GR . . . .
H24B H 0.3321 0.4592 0.1257 0.060 Uiso 1 1 calc GR . . . .
H24C H 0.3535 0.5657 0.1251 0.060 Uiso 1 1 calc GR . . . .
C50 C 0.34790(14) 0.6311(2) 0.61614(13) 0.0421(8) Uani 1 1 d . . . . .
H50A H 0.3270 0.6838 0.6333 0.063 Uiso 1 1 calc GR . . . .
H50B H 0.3907 0.6485 0.6108 0.063 Uiso 1 1 calc GR . . . .
H50C H 0.3482 0.5778 0.6436 0.063 Uiso 1 1 calc GR . . . .
C67 C 0.02706(13) 0.5613(2) 0.33806(13) 0.0401(8) Uani 1 1 d . . . . .
H67A H 0.0243 0.5177 0.3715 0.060 Uiso 1 1 calc GR . . . .
H67B H -0.0145 0.5717 0.3171 0.060 Uiso 1 1 calc GR . . . .
H67C H 0.0443 0.6205 0.3538 0.060 Uiso 1 1 calc GR . . . .
C71 C 0.15834(14) 0.32835(18) 0.22061(13) 0.0391(7) Uani 1 1 d . . . . .
H71A H 0.1945 0.3447 0.1999 0.059 Uiso 1 1 calc GR . . . .
H71B H 0.1284 0.2941 0.1929 0.059 Uiso 1 1 calc GR . . . .
H71C H 0.1715 0.2893 0.2557 0.059 Uiso 1 1 calc GR . . . .
C43 C 0.06704(15) 0.7618(2) 0.55867(13) 0.0423(8) Uani 1 1 d . . . . .
H43A H 0.0558 0.7360 0.5967 0.063 Uiso 1 1 calc GR . . . .
H43B H 0.0340 0.8035 0.5414 0.063 Uiso 1 1 calc GR . . . .
H43C H 0.1060 0.7967 0.5663 0.063 Uiso 1 1 calc GR . . . .
C63 C 0.15869(13) 0.5302(2) 0.15373(12) 0.0367(7) Uani 1 1 d . . . . .
H63A H 0.1760 0.5932 0.1564 0.055 Uiso 1 1 calc GR . . . .
H63B H 0.1276 0.5258 0.1185 0.055 Uiso 1 1 calc GR . . . .
H63C H 0.1920 0.4853 0.1496 0.055 Uiso 1 1 calc GR . . . .
C69 C 0.06937(15) 0.3431(2) 0.32922(14) 0.0445(8) Uani 1 1 d . . . . .
H69A H 0.1006 0.2936 0.3303 0.067 Uiso 1 1 calc GR . . . .
H69B H 0.0292 0.3189 0.3114 0.067 Uiso 1 1 calc GR . . . .
H69C H 0.0656 0.3647 0.3704 0.067 Uiso 1 1 calc GR . . . .
C25 C 0.45778(15) 0.4608(2) 0.16042(14) 0.0435(8) Uani 1 1 d . . . . .
H25A H 0.4685 0.5125 0.1348 0.065 Uiso 1 1 calc GR . . . .
H25B H 0.4461 0.4065 0.1351 0.065 Uiso 1 1 calc GR . . . .
H25C H 0.4937 0.4452 0.1892 0.065 Uiso 1 1 calc GR . . . .
C49 C 0.34661(16) 0.52290(18) 0.52452(15) 0.0453(9) Uani 1 1 d . . . . .
H49A H 0.3468 0.4677 0.5503 0.068 Uiso 1 1 calc GR . . . .
H49B H 0.3895 0.5411 0.5200 0.068 Uiso 1 1 calc GR . . . .
H49C H 0.3248 0.5088 0.4848 0.068 Uiso 1 1 calc GR . . . .
C61 C 0.05431(15) 1.01225(18) 0.41064(14) 0.0427(8) Uani 1 1 d . . . . .
H61A H 0.0948 1.0422 0.4204 0.064 Uiso 1 1 calc GR . . . .
H61B H 0.0300 1.0179 0.4451 0.064 Uiso 1 1 calc GR . . . .
H61C H 0.0321 1.0425 0.3753 0.064 Uiso 1 1 calc GR . . . .
C12 C 0.29223(17) 0.2535(2) 0.49461(13) 0.0548(9) Uani 1 1 d . . . . .
H12A H 0.2666 0.1994 0.5019 0.082 Uiso 1 1 calc GR . . . .
H12B H 0.2959 0.2938 0.5303 0.082 Uiso 1 1 calc GR . . . .
H12C H 0.3336 0.2327 0.4865 0.082 Uiso 1 1 calc GR . . . .
O1 O 0.5000 1.0000 0.5000 0.0690(11) Uani 1 2 d S T P . .
C72 C 0.3930(3) 1.0147(4) 0.4533(3) 0.1110(18) Uani 1 1 d . . . . .
H72A H 0.3818 1.0624 0.4817 0.167 Uiso 0.5 1 calc GR . . A 1
H72B H 0.3571 0.9744 0.4421 0.167 Uiso 0.5 1 calc GR . . A 1
H72C H 0.4055 1.0448 0.4170 0.167 Uiso 0.5 1 calc GR . . A 1
C73A C 0.4445(4) 0.9590(6) 0.4817(3) 0.066(2) Uani 0.5 1 d . . . B 1
H73A H 0.4299 0.9285 0.5175 0.079 Uiso 0.5 1 calc R . . B 1
H73B H 0.4525 0.9089 0.4530 0.079 Uiso 0.5 1 calc R . . B 1
C73B C 0.4509(5) 1.0565(5) 0.4777(4) 0.076(3) Uani 0.5 1 d . . . B 2
H73C H 0.4656 1.0958 0.4456 0.091 Uiso 0.5 1 calc R . . B 2
H73D H 0.4417 1.0987 0.5107 0.091 Uiso 0.5 1 calc R . . B 2

loop_
_atom_site_aniso_label
_atom_site_aniso_U_11
_atom_site_aniso_U_22
_atom_site_aniso_U_33
_atom_site_aniso_U_23
_atom_site_aniso_U_13
_atom_site_aniso_U_12
Co1 0.0108(2) 0.01864(17) 0.01960(17) -0.00216(13) 0.00053(13) -0.00262(13)
N2 0.0105(11) 0.0200(10) 0.0158(9) 0.0005(8) 0.0000(8) -0.0013(8)
N1 0.0148(13) 0.0212(10) 0.0202(10) -0.0019(8) -0.0008(9) -0.0032(9)
C38 0.0084(13) 0.0208(12) 0.0202(11) 0.0019(10) 0.0022(10) 0.0022(10)
C33 0.0062(13) 0.0215(12) 0.0190(11) -0.0011(10) -0.0001(10) -0.0015(10)
C34 0.0108(14) 0.0208(12) 0.0176(11) 0.0009(10) 0.0002(10) 0.0002(10)
C47 0.0276(16) 0.0216(12) 0.0164(11) -0.0009(10) 0.0043(11) -0.0008(11)
C37 0.0183(15) 0.0174(12) 0.0265(13) 0.0023(10) -0.0019(11) 0.0000(11)
C21 0.0085(14) 0.0202(12) 0.0250(12) 0.0024(10) 0.0039(10) 0.0006(10)
C22 0.0132(14) 0.0230(12) 0.0237(12) 0.0026(10) 0.0034(10) 0.0029(10)
C70 0.0167(15) 0.0222(12) 0.0244(12) -0.0074(10) -0.0091(10) 0.0003(11)
C9 0.0161(15) 0.0173(12) 0.0225(12) 0.0073(10) -0.0049(10) -0.0033(10)
C17 0.0200(15) 0.0176(12) 0.0225(12) 0.0026(10) 0.0005(11) -0.0016(10)
C00E 0.0144(14) 0.0330(14) 0.0174(11) -0.0008(10) -0.0045(10) -0.0055(11)
C8 0.0135(14) 0.0212(12) 0.0144(11) -0.0019(9) -0.0005(10) 0.0000(10)
C10 0.0240(16) 0.0255(13) 0.0196(12) 0.0040(10) -0.0017(11) -0.0012(11)
C59 0.0175(15) 0.0195(12) 0.0211(12) 0.0015(10) 0.0006(11) -0.0004(11)
C39 0.0222(15) 0.0218(12) 0.0119(11) -0.0019(9) 0.0009(10) -0.0043(11)
C51 0.0122(14) 0.0157(11) 0.0195(12) 0.0015(9) 0.0003(10) -0.0017(10)
C1 0.0194(16) 0.0192(12) 0.0131(11) -0.0006(9) 0.0008(10) -0.0071(11)
C29 0.0098(14) 0.0256(13) 0.0242(12) -0.0001(10) 0.0033(10) 0.0001(10)
C64 0.0158(15) 0.0232(13) 0.0274(13) -0.0026(11) -0.0088(11) 0.0003(11)
C6 0.0177(16) 0.0314(14) 0.0251(13) 0.0058(11) -0.0041(11) 0.0041(12)
C48 0.0243(16) 0.0273(13) 0.0233(13) 0.0075(11) 0.0047(11) 0.0072(11)
C4 0.0196(15) 0.0225(12) 0.0143(11) 0.0006(10) 0.0010(10) -0.0017(11)
C36 0.0209(16) 0.0213(13) 0.0249(13) -0.0053(10) -0.0065(11) -0.0027(11)
C16 0.0251(16) 0.0182(12) 0.0277(13) -0.0021(10) 0.0010(12) -0.0003(11)
C2 0.0089(14) 0.0185(12) 0.0235(12) 0.0078(10) 0.0022(10) 0.0015(10)
C7 0.0154(15) 0.0243(13) 0.0238(12) -0.0003(10) 0.0003(11) -0.0032(11)
C66 0.0168(15) 0.0321(14) 0.0258(13) -0.0094(11) 0.0005(11) -0.0060(12)
C58 0.0131(15) 0.0238(13) 0.0299(13) 0.0042(11) -0.0043(11) 0.0037(11)
C53 0.0207(16) 0.0227(13) 0.0271(13) 0.0057(10) 0.0077(11) 0.0040(11)
C68 0.0207(16) 0.0287(14) 0.0261(13) 0.0004(11) -0.0036(11) -0.0112(12)
C5 0.0259(17) 0.0226(13) 0.0239(13) 0.0075(10) -0.0006(11) -0.0017(12)
C28 0.0172(16) 0.0220(13) 0.0350(14) -0.0033(11) 0.0078(12) -0.0031(11)
C35 0.0194(15) 0.0250(13) 0.0181(11) -0.0021(10) -0.0016(10) 0.0011(11)
C52 0.0197(15) 0.0174(12) 0.0240(12) 0.0020(10) 0.0041(11) 0.0000(10)
C3 0.0146(14) 0.0235(12) 0.0132(11) -0.0002(9) -0.0003(10) 0.0014(11)
C56 0.0258(17) 0.0217(13) 0.0211(12) 0.0028(10) 0.0048(11) -0.0010(11)
C26 0.0216(16) 0.0272(13) 0.0245(13) 0.0068(11) 0.0059(11) 0.0027(11)
C30 0.0242(16) 0.0260(13) 0.0256(13) -0.0029(11) 0.0049(12) -0.0043(11)
C14 0.0262(17) 0.0245(13) 0.0266(13) 0.0046(11) 0.0079(12) -0.0058(11)
C40 0.0265(16) 0.0271(13) 0.0133(11) -0.0021(10) 0.0022(11) -0.0064(11)
C57 0.0291(17) 0.0277(13) 0.0183(12) 0.0077(10) -0.0041(11) -0.0001(12)
C18 0.0238(16) 0.0226(13) 0.0282(13) -0.0066(11) 0.0058(12) -0.0073(11)
C41 0.0193(16) 0.0364(15) 0.0257(13) 0.0012(11) 0.0035(11) -0.0088(12)
C60 0.0123(15) 0.0306(13) 0.0244(13) 0.0035(11) 0.0011(11) 0.0048(11)
C15 0.0207(16) 0.0151(12) 0.0350(14) 0.0037(11) -0.0002(12) -0.0046(11)
C11 0.0342(18) 0.0340(14) 0.0205(12) -0.0024(11) 0.0085(12) -0.0089(13)
C27 0.0224(16) 0.0218(13) 0.0357(14) 0.0084(11) 0.0100(12) 0.0024(11)
C54 0.0246(17) 0.0225(13) 0.0438(16) 0.0054(12) 0.0150(13) 0.0036(11)
C46 0.0393(19) 0.0259(13) 0.0181(12) 0.0035(10) 0.0058(12) 0.0036(12)
C23 0.0298(17) 0.0241(13) 0.0211(12) 0.0027(10) 0.0003(11) 0.0002(12)
C55 0.0216(17) 0.0268(14) 0.0555(18) -0.0029(13) 0.0099(14) 0.0032(12)
C45 0.047(2) 0.0246(13) 0.0212(13) 0.0042(11) 0.0103(13) -0.0111(13)
C62 0.0178(17) 0.0452(16) 0.0384(15) 0.0079(13) 0.0041(12) -0.0001(13)
C65 0.0254(18) 0.0292(15) 0.0485(17) -0.0004(13) -0.0093(13) 0.0011(13)
C44 0.0335(18) 0.0383(15) 0.0184(12) -0.0045(11) 0.0052(12) -0.0165(14)
C42 0.0257(18) 0.0550(18) 0.0312(15) 0.0041(13) 0.0027(13) -0.0121(14)
C31 0.047(2) 0.0414(16) 0.0351(15) -0.0010(13) 0.0186(15) 0.0053(14)
C13 0.040(2) 0.0467(17) 0.0273(14) -0.0118(13) 0.0117(14) -0.0087(14)
C19 0.045(2) 0.0461(17) 0.0256(14) -0.0009(13) 0.0104(14) -0.0064(14)
C32 0.034(2) 0.0554(18) 0.0300(15) -0.0064(14) -0.0036(13) -0.0041(15)
C20 0.031(2) 0.0343(15) 0.0593(19) -0.0036(14) 0.0194(16) -0.0003(13)
C24 0.036(2) 0.0413(16) 0.0390(16) -0.0024(13) -0.0131(14) 0.0030(14)
C50 0.0243(18) 0.066(2) 0.0356(16) 0.0047(15) -0.0007(13) 0.0014(15)
C67 0.0201(18) 0.0569(18) 0.0449(17) -0.0164(15) 0.0106(14) -0.0046(14)
C71 0.036(2) 0.0325(15) 0.0449(17) -0.0138(13) -0.0141(14) 0.0074(14)
C43 0.0266(19) 0.0515(18) 0.0485(18) -0.0106(15) 0.0034(14) 0.0010(15)
C63 0.0263(18) 0.0594(19) 0.0246(14) 0.0017(13) 0.0034(12) -0.0025(14)
C69 0.031(2) 0.0470(17) 0.0531(19) 0.0134(15) -0.0050(15) -0.0210(15)
C25 0.042(2) 0.0418(17) 0.0468(18) -0.0153(14) 0.0052(15) 0.0087(15)
C49 0.050(2) 0.0334(16) 0.0576(19) 0.0070(14) 0.0283(17) 0.0104(14)
C61 0.042(2) 0.0385(16) 0.0515(18) -0.0072(14) 0.0225(16) 0.0019(14)
C12 0.061(3) 0.077(2) 0.0245(15) -0.0001(15) -0.0039(15) 0.0020(19)
O1 0.078(3) 0.056(2) 0.074(3) 0.0062(19) 0.011(2) -0.003(2)
C72 0.077(4) 0.116(4) 0.136(5) 0.013(4) -0.008(4) -0.009(4)
C73A 0.070(6) 0.071(5) 0.056(4) -0.009(4) 0.002(4) -0.034(5)
C73B 0.112(8) 0.050(5) 0.059(5) -0.002(4) -0.017(5) 0.044(5)

loop_
_atom_type_symbol
_atom_type_description
_atom_type_scat_dispersion_real
_atom_type_scat_dispersion_imag
_atom_type_scat_source
C C 0.0033 0.0016 'International Tables Vol C Tables 4.2.6.8 and 6.1.1.4'
H H 0.0000 0.0000 'International Tables Vol C Tables 4.2.6.8 and 6.1.1.4'
N N 0.0061 0.0033 'International Tables Vol C Tables 4.2.6.8 and 6.1.1.4'
O O 0.0106 0.0060 'International Tables Vol C Tables 4.2.6.8 and 6.1.1.4'
Co Co 0.3494 0.9721 'International Tables Vol C Tables 4.2.6.8 and 6.1.1.4'

loop_
_geom_angle_atom_site_label_1
_geom_angle_atom_site_label_2
_geom_angle_atom_site_label_3
_geom_angle
_geom_angle_site_symmetry_1
_geom_angle_site_symmetry_3
C70 Co1 C00E 40.29(9) . .
C70 Co1 C64 66.62(9) . .
C70 Co1 C66 66.33(9) . .
C70 Co1 C68 39.51(9) . .
C00E Co1 C68 66.68(9) . .
C1 Co1 C70 100.16(10) . .
C1 Co1 C00E 109.37(9) . .
C1 Co1 C64 144.01(9) . .
C1 Co1 C2 96.87(10) . .
C1 Co1 C66 163.88(10) . .
C1 Co1 C68 124.85(10) . .
C64 Co1 C00E 38.95(9) . .
C64 Co1 C68 66.62(9) . .
C2 Co1 C70 161.80(10) . .
C2 Co1 C00E 137.29(10) . .
C2 Co1 C64 102.53(10) . .
C2 Co1 C66 95.82(10) . .
C2 Co1 C68 123.56(9) . .
C66 Co1 C00E 66.59(9) . .
C66 Co1 C64 40.47(9) . .
C66 Co1 C68 39.05(9) . .
C2 N2 C33 163.26(19) . .
C1 N1 C3 153.4(2) . .
C33 C38 C51 122.8(2) . .
C37 C38 C33 118.0(2) . .
C37 C38 C51 118.77(19) . .
N2 C33 C38 120.4(2) . .
N2 C33 C34 118.86(19) . .
C38 C33 C34 120.7(2) . .
C33 C34 C39 121.5(2) . .
C35 C34 C33 118.14(19) . .
C35 C34 C39 120.10(19) . .
C39 C47 C48 122.3(2) . .
C46 C47 C39 118.6(2) . .
C46 C47 C48 119.1(2) . .
C38 C37 H37 119.1 . .
C36 C37 C38 121.9(2) . .
C36 C37 H37 119.1 . .
C22 C21 C8 119.46(19) . .
C29 C21 C22 119.66(19) . .
C29 C21 C8 120.5(2) . .
C21 C22 C23 122.80(19) . .
C26 C22 C21 118.7(2) . .
C26 C22 C23 118.4(2) . .
C00E C70 Co1 71.10(13) . .
C00E C70 C71 125.0(2) . .
C68 C70 Co1 72.13(14) . .
C68 C70 C00E 108.80(19) . .
C68 C70 C71 126.0(2) . .
C71 C70 Co1 127.23(19) . .
C17 C9 C4 117.18(19) . .
C10 C9 C17 120.5(2) . .
C10 C9 C4 121.9(2) . .
C9 C17 C18 121.9(2) . .
C16 C17 C9 118.2(2) . .
C16 C17 C18 119.9(2) . .
C70 C00E Co1 68.60(13) . .
C70 C00E C63 126.3(2) . .
C64 C00E Co1 70.30(14) . .
C64 C00E C70 107.49(19) . .
C64 C00E C63 126.2(2) . .
C63 C00E Co1 128.20(18) . .
C7 C8 C21 117.1(2) . .
C7 C8 C3 118.7(2) . .
C3 C8 C21 124.1(2) . .
C9 C10 C11 121.3(2) . .
C14 C10 C9 118.7(2) . .
C14 C10 C11 119.9(2) . .
C51 C59 C60 122.9(2) . .
C58 C59 C51 118.83(19) . .
C58 C59 C60 118.3(2) . .
C47 C39 C34 120.1(2) . .
C47 C39 C40 121.3(2) . .
C40 C39 C34 118.3(2) . .
C59 C51 C38 117.78(18) . .
C59 C51 C52 121.1(2) . .
C52 C51 C38 120.9(2) . .
N1 C1 Co1 174.11(19) . .
C21 C29 C30 122.65(19) . .
C28 C29 C21 119.5(2) . .
C28 C29 C30 117.8(2) . .
C00E C64 Co1 70.75(15) . .
C00E C64 C66 107.5(2) . .
C00E C64 C65 128.1(2) . .
C66 C64 Co1 68.87(15) . .
C66 C64 C65 124.3(2) . .
C65 C64 Co1 128.36(19) . .
C7 C6 H6 120.4 . .
C5 C6 H6 120.4 . .
C5 C6 C7 119.2(2) . .
C47 C48 H48 107.5 . .
C47 C48 C49 112.1(2) . .
C50 C48 C47 111.29(19) . .
C50 C48 H48 107.5 . .
C50 C48 C49 110.6(2) . .
C49 C48 H48 107.5 . .
C5 C4 C9 117.8(2) . .
C5 C4 C3 118.2(2) . .
C3 C4 C9 123.7(2) . .
C37 C36 H36 120.4 . .
C37 C36 C35 119.3(2) . .
C35 C36 H36 120.4 . .
C17 C16 H16 119.1 . .
C15 C16 C17 121.8(2) . .
C15 C16 H16 119.1 . .
N2 C2 Co1 174.9(2) . .
C8 C7 H7 119.3 . .
C6 C7 C8 121.3(2) . .
C6 C7 H7 119.3 . .
C64 C66 Co1 70.66(14) . .
C64 C66 C67 124.5(2) . .
C68 C66 Co1 72.24(15) . .
C68 C66 C64 109.00(19) . .
C68 C66 C67 126.3(2) . .
C67 C66 Co1 126.87(19) . .
C59 C58 H58 119.9 . .
C57 C58 C59 120.1(2) . .
C57 C58 H58 119.9 . .
C52 C53 H53 107.4 . .
C52 C53 C54 112.4(2) . .
C52 C53 C55 110.38(19) . .
C54 C53 H53 107.4 . .
C54 C53 C55 111.51(18) . .
C55 C53 H53 107.4 . .
C70 C68 Co1 68.37(13) . .
C70 C68 C69 125.8(2) . .
C66 C68 Co1 68.71(14) . .
C66 C68 C70 107.05(19) . .
C66 C68 C69 127.0(2) . .
C69 C68 Co1 131.6(2) . .
C6 C5 C4 122.0(2) . .
C6 C5 H5 119.0 . .
C4 C5 H5 119.0 . .
C29 C28 H28 119.5 . .
C27 C28 C29 121.1(2) . .
C27 C28 H28 119.5 . .
C34 C35 H35 119.3 . .
C36 C35 C34 121.4(2) . .
C36 C35 H35 119.3 . .
C51 C52 C53 121.8(2) . .
C56 C52 C51 117.8(2) . .
C56 C52 C53 120.33(19) . .
N1 C3 C8 119.21(19) . .
N1 C3 C4 120.7(2) . .
C4 C3 C8 120.1(2) . .
C52 C56 H56 119.3 . .
C57 C56 C52 121.4(2) . .
C57 C56 H56 119.3 . .
C22 C26 H26 119.4 . .
C27 C26 C22 121.3(2) . .
C27 C26 H26 119.4 . .
C29 C30 H30 107.8 . .
C29 C30 C31 110.6(2) . .
C29 C30 C32 111.51(19) . .
C31 C30 H30 107.8 . .
C32 C30 H30 107.8 . .
C32 C30 C31 111.2(2) . .
C10 C14 H14 119.2 . .
C15 C14 C10 121.5(2) . .
C15 C14 H14 119.2 . .
C39 C40 C41 122.0(2) . .
C44 C40 C39 117.5(2) . .
C44 C40 C41 120.4(2) . .
C58 C57 H57 119.7 . .
C56 C57 C58 120.6(2) . .
C56 C57 H57 119.7 . .
C17 C18 H18 107.6 . .
C19 C18 C17 111.0(2) . .
C19 C18 H18 107.6 . .
C19 C18 C20 111.6(2) . .
C20 C18 C17 111.33(19) . .
C20 C18 H18 107.6 . .
C40 C41 H41 107.4 . .
C40 C41 C42 114.9(2) . .
C40 C41 C43 110.7(2) . .
C42 C41 H41 107.4 . .
C43 C41 H41 107.4 . .
C43 C41 C42 108.8(2) . .
C59 C60 H60 107.9 . .
C59 C60 C62 111.7(2) . .
C62 C60 H60 107.9 . .
C61 C60 C59 110.97(18) . .
C61 C60 H60 107.9 . .
C61 C60 C62 110.2(2) . .
C16 C15 C14 119.3(2) . .
C16 C15 H15 120.3 . .
C14 C15 H15 120.3 . .
C10 C11 H11 106.9 . .
C10 C11 C13 114.2(2) . .
C10 C11 C12 110.1(2) . .
C13 C11 H11 106.9 . .
C13 C11 C12 111.6(2) . .
C12 C11 H11 106.9 . .
C28 C27 C26 119.7(2) . .
C28 C27 H27 120.2 . .
C26 C27 H27 120.2 . .
C53 C54 H54A 109.5 . .
C53 C54 H54B 109.5 . .
C53 C54 H54C 109.5 . .
H54A C54 H54B 109.5 . .
H54A C54 H54C 109.5 . .
H54B C54 H54C 109.5 . .
C47 C46 H46 119.8 . .
C45 C46 C47 120.5(3) . .
C45 C46 H46 119.8 . .
C22 C23 H23 108.1 . .
C22 C23 C24 111.2(2) . .
C22 C23 C25 110.6(2) . .
C24 C23 H23 108.1 . .
C24 C23 C25 110.7(2) . .
C25 C23 H23 108.1 . .
C53 C55 H55A 109.5 . .
C53 C55 H55B 109.5 . .
C53 C55 H55C 109.5 . .
H55A C55 H55B 109.5 . .
H55A C55 H55C 109.5 . .
H55B C55 H55C 109.5 . .
C46 C45 H45 119.8 . .
C44 C45 C46 120.5(2) . .
C44 C45 H45 119.8 . .
C60 C62 H62A 109.5 . .
C60 C62 H62B 109.5 . .
C60 C62 H62C 109.5 . .
H62A C62 H62B 109.5 . .
H62A C62 H62C 109.5 . .
H62B C62 H62C 109.5 . .
C64 C65 H65A 109.5 . .
C64 C65 H65B 109.5 . .
C64 C65 H65C 109.5 . .
H65A C65 H65B 109.5 . .
H65A C65 H65C 109.5 . .
H65B C65 H65C 109.5 . .
C40 C44 H44 119.2 . .
C45 C44 C40 121.6(3) . .
C45 C44 H44 119.2 . .
C41 C42 H42A 109.5 . .
C41 C42 H42B 109.5 . .
C41 C42 H42C 109.5 . .
H42A C42 H42B 109.5 . .
H42A C42 H42C 109.5 . .
H42B C42 H42C 109.5 . .
C30 C31 H31A 109.5 . .
C30 C31 H31B 109.5 . .
C30 C31 H31C 109.5 . .
H31A C31 H31B 109.5 . .
H31A C31 H31C 109.5 . .
H31B C31 H31C 109.5 . .
C11 C13 H13A 109.5 . .
C11 C13 H13B 109.5 . .
C11 C13 H13C 109.5 . .
H13A C13 H13B 109.5 . .
H13A C13 H13C 109.5 . .
H13B C13 H13C 109.5 . .
C18 C19 H19A 109.5 . .
C18 C19 H19B 109.5 . .
C18 C19 H19C 109.5 . .
H19A C19 H19B 109.5 . .
H19A C19 H19C 109.5 . .
H19B C19 H19C 109.5 . .
C30 C32 H32A 109.5 . .
C30 C32 H32B 109.5 . .
C30 C32 H32C 109.5 . .
H32A C32 H32B 109.5 . .
H32A C32 H32C 109.5 . .
H32B C32 H32C 109.5 . .
C18 C20 H20A 109.5 . .
C18 C20 H20B 109.5 . .
C18 C20 H20C 109.5 . .
H20A C20 H20B 109.5 . .
H20A C20 H20C 109.5 . .
H20B C20 H20C 109.5 . .
C23 C24 H24A 109.5 . .
C23 C24 H24B 109.5 . .
C23 C24 H24C 109.5 . .
H24A C24 H24B 109.5 . .
H24A C24 H24C 109.5 . .
H24B C24 H24C 109.5 . .
C48 C50 H50A 109.5 . .
C48 C50 H50B 109.5 . .
C48 C50 H50C 109.5 . .
H50A C50 H50B 109.5 . .
H50A C50 H50C 109.5 . .
H50B C50 H50C 109.5 . .
C66 C67 H67A 109.5 . .
C66 C67 H67B 109.5 . .
C66 C67 H67C 109.5 . .
H67A C67 H67B 109.5 . .
H67A C67 H67C 109.5 . .
H67B C67 H67C 109.5 . .
C70 C71 H71A 109.5 . .
C70 C71 H71B 109.5 . .
C70 C71 H71C 109.5 . .
H71A C71 H71B 109.5 . .
H71A C71 H71C 109.5 . .
H71B C71 H71C 109.5 . .
C41 C43 H43A 109.5 . .
C41 C43 H43B 109.5 . .
C41 C43 H43C 109.5 . .
H43A C43 H43B 109.5 . .
H43A C43 H43C 109.5 . .
H43B C43 H43C 109.5 . .
C00E C63 H63A 109.5 . .
C00E C63 H63B 109.5 . .
C00E C63 H63C 109.5 . .
H63A C63 H63B 109.5 . .
H63A C63 H63C 109.5 . .
H63B C63 H63C 109.5 . .
C68 C69 H69A 109.5 . .
C68 C69 H69B 109.5 . .
C68 C69 H69C 109.5 . .
H69A C69 H69B 109.5 . .
H69A C69 H69C 109.5 . .
H69B C69 H69C 109.5 . .
C23 C25 H25A 109.5 . .
C23 C25 H25B 109.5 . .
C23 C25 H25C 109.5 . .
H25A C25 H25B 109.5 . .
H25A C25 H25C 109.5 . .
H25B C25 H25C 109.5 . .
C48 C49 H49A 109.5 . .
C48 C49 H49B 109.5 . .
C48 C49 H49C 109.5 . .
H49A C49 H49B 109.5 . .
H49A C49 H49C 109.5 . .
H49B C49 H49C 109.5 . .
C60 C61 H61A 109.5 . .
C60 C61 H61B 109.5 . .
C60 C61 H61C 109.5 . .
H61A C61 H61B 109.5 . .
H61A C61 H61C 109.5 . .
H61B C61 H61C 109.5 . .
C11 C12 H12A 109.5 . .
C11 C12 H12B 109.5 . .
C11 C12 H12C 109.5 . .
H12A C12 H12B 109.5 . .
H12A C12 H12C 109.5 . .
H12B C12 H12C 109.5 . .
C73A O1 C73A 180.0 3_676 .
C73B O1 C73B 180.0 . 3_676
H72A C72 H72B 109.5 . .
H72A C72 H72C 109.5 . .
H72B C72 H72C 109.5 . .
C73A C72 H72A 109.5 . .
C73A C72 H72B 109.5 . .
C73A C72 H72C 109.5 . .
O1 C73A C72 120.0(6) . .
O1 C73A H73A 107.3 . .
O1 C73A H73B 107.3 . .
C72 C73A H73A 107.3 . .
C72 C73A H73B 107.3 . .
H73A C73A H73B 106.9 . .
O1 C73B C72 119.6(6) . .
O1 C73B H73C 107.4 . .
O1 C73B H73D 107.4 . .
C72 C73B H73C 107.4 . .
C72 C73B H73D 107.4 . .
H73C C73B H73D 106.9 . .

loop_
_geom_bond_atom_site_label_1
_geom_bond_atom_site_label_2
_geom_bond_distance
_geom_bond_site_symmetry_2
Co1 C70 2.075(2) .
Co1 C00E 2.109(2) .
Co1 C1 1.765(3) .
Co1 C64 2.103(3) .
Co1 C2 1.780(2) .
Co1 C66 2.079(3) .
Co1 C68 2.125(2) .
N2 C33 1.388(3) .
N2 C2 1.187(3) .
N1 C1 1.207(3) .
N1 C3 1.400(3) .
C38 C33 1.410(3) .
C38 C37 1.388(3) .
C38 C51 1.498(3) .
C33 C34 1.412(3) .
C34 C39 1.507(3) .
C34 C35 1.392(3) .
C47 C39 1.404(3) .
C47 C48 1.523(3) .
C47 C46 1.398(3) .
C37 H37 0.9300 .
C37 C36 1.382(3) .
C21 C22 1.415(3) .
C21 C8 1.506(3) .
C21 C29 1.400(3) .
C22 C26 1.400(3) .
C22 C23 1.520(3) .
C70 C00E 1.441(3) .
C70 C68 1.420(3) .
C70 C71 1.511(3) .
C9 C17 1.423(3) .
C9 C10 1.401(3) .
C9 C4 1.503(3) .
C17 C16 1.391(3) .
C17 C18 1.538(3) .
C00E C64 1.404(3) .
C00E C63 1.499(3) .
C8 C7 1.389(3) .
C8 C3 1.417(3) .
C10 C14 1.394(3) .
C10 C11 1.514(3) .
C59 C51 1.410(3) .
C59 C58 1.393(3) .
C59 C60 1.533(3) .
C39 C40 1.417(3) .
C51 C52 1.413(3) .
C29 C28 1.396(3) .
C29 C30 1.523(3) .
C64 C66 1.446(3) .
C64 C65 1.498(3) .
C6 H6 0.9300 .
C6 C7 1.387(3) .
C6 C5 1.381(3) .
C48 H48 0.9800 .
C48 C50 1.520(4) .
C48 C49 1.535(3) .
C4 C5 1.390(3) .
C4 C3 1.413(3) .
C36 H36 0.9300 .
C36 C35 1.388(3) .
C16 H16 0.9300 .
C16 C15 1.382(3) .
C7 H7 0.9300 .
C66 C68 1.406(3) .
C66 C67 1.514(3) .
C58 H58 0.9300 .
C58 C57 1.393(3) .
C53 H53 0.9800 .
C53 C52 1.518(3) .
C53 C54 1.527(3) .
C53 C55 1.528(3) .
C68 C69 1.511(3) .
C5 H5 0.9300 .
C28 H28 0.9300 .
C28 C27 1.378(3) .
C35 H35 0.9300 .
C52 C56 1.394(3) .
C56 H56 0.9300 .
C56 C57 1.375(4) .
C26 H26 0.9300 .
C26 C27 1.379(3) .
C30 H30 0.9800 .
C30 C31 1.534(3) .
C30 C32 1.534(4) .
C14 H14 0.9300 .
C14 C15 1.386(3) .
C40 C41 1.521(4) .
C40 C44 1.397(3) .
C57 H57 0.9300 .
C18 H18 0.9800 .
C18 C19 1.521(4) .
C18 C20 1.530(3) .
C41 H41 0.9800 .
C41 C42 1.533(4) .
C41 C43 1.525(4) .
C60 H60 0.9800 .
C60 C62 1.534(4) .
C60 C61 1.530(3) .
C15 H15 0.9300 .
C11 H11 0.9800 .
C11 C13 1.517(4) .
C11 C12 1.544(4) .
C27 H27 0.9300 .
C54 H54A 0.9600 .
C54 H54B 0.9600 .
C54 H54C 0.9600 .
C46 H46 0.9300 .
C46 C45 1.386(4) .
C23 H23 0.9800 .
C23 C24 1.528(4) .
C23 C25 1.532(3) .
C55 H55A 0.9600 .
C55 H55B 0.9600 .
C55 H55C 0.9600 .
C45 H45 0.9300 .
C45 C44 1.377(4) .
C62 H62A 0.9600 .
C62 H62B 0.9600 .
C62 H62C 0.9600 .
C65 H65A 0.9600 .
C65 H65B 0.9600 .
C65 H65C 0.9600 .
C44 H44 0.9300 .
C42 H42A 0.9600 .
C42 H42B 0.9600 .
C42 H42C 0.9600 .
C31 H31A 0.9600 .
C31 H31B 0.9600 .
C31 H31C 0.9600 .
C13 H13A 0.9600 .
C13 H13B 0.9600 .
C13 H13C 0.9600 .
C19 H19A 0.9600 .
C19 H19B 0.9600 .
C19 H19C 0.9600 .
C32 H32A 0.9600 .
C32 H32B 0.9600 .
C32 H32C 0.9600 .
C20 H20A 0.9600 .
C20 H20B 0.9600 .
C20 H20C 0.9600 .
C24 H24A 0.9600 .
C24 H24B 0.9600 .
C24 H24C 0.9600 .
C50 H50A 0.9600 .
C50 H50B 0.9600 .
C50 H50C 0.9600 .
C67 H67A 0.9600 .
C67 H67B 0.9600 .
C67 H67C 0.9600 .
C71 H71A 0.9600 .
C71 H71B 0.9600 .
C71 H71C 0.9600 .
C43 H43A 0.9600 .
C43 H43B 0.9600 .
C43 H43C 0.9600 .
C63 H63A 0.9600 .
C63 H63B 0.9600 .
C63 H63C 0.9600 .
C69 H69A 0.9600 .
C69 H69B 0.9600 .
C69 H69C 0.9600 .
C25 H25A 0.9600 .
C25 H25B 0.9600 .
C25 H25C 0.9600 .
C49 H49A 0.9600 .
C49 H49B 0.9600 .
C49 H49C 0.9600 .
C61 H61A 0.9600 .
C61 H61B 0.9600 .
C61 H61C 0.9600 .
C12 H12A 0.9600 .
C12 H12B 0.9600 .
C12 H12C 0.9600 .
O1 C73A 1.335(9) 3_676
O1 C73A 1.335(9) .
O1 C73B 1.359(8) .
O1 C73B 1.359(8) 3_676
C72 H72A 0.9600 .
C72 H72B 0.9600 .
C72 H72C 0.9600 .
C72 C73A 1.432(10) .
C72 C73B 1.414(10) .
C73A H73A 0.9700 .
C73A H73B 0.9700 .
C73B H73C 0.9700 .
C73B H73D 0.9700 .

loop_
_geom_torsion_atom_site_label_1
_geom_torsion_atom_site_label_2
_geom_torsion_atom_site_label_3
_geom_torsion_atom_site_label_4
_geom_torsion
Co1 C70 C00E C64 -59.80(18)
Co1 C70 C00E C63 122.4(3)
Co1 C70 C68 C66 57.98(18)
Co1 C70 C68 C69 -126.5(3)
Co1 C00E C64 C66 -59.30(18)
Co1 C00E C64 C65 124.2(3)
Co1 C64 C66 C68 -62.44(19)
Co1 C64 C66 C67 122.0(3)
Co1 C66 C68 C70 -57.76(18)
Co1 C66 C68 C69 126.7(3)
N2 C33 C34 C39 -12.5(3)
N2 C33 C34 C35 172.9(2)
C38 C33 C34 C39 166.1(2)
C38 C33 C34 C35 -8.5(3)
C38 C37 C36 C35 -3.6(4)
C38 C51 C52 C53 4.4(3)
C38 C51 C52 C56 -173.0(2)
C33 C38 C37 C36 -3.0(3)
C33 C38 C51 C59 96.4(3)
C33 C38 C51 C52 -88.4(3)
C33 C34 C39 C47 113.2(3)
C33 C34 C39 C40 -71.7(3)
C33 C34 C35 C36 1.7(3)
C34 C39 C40 C41 0.6(3)
C34 C39 C40 C44 -175.83(19)
C47 C39 C40 C41 175.6(2)
C47 C39 C40 C44 -0.9(3)
C47 C46 C45 C44 -0.5(4)
C37 C38 C33 N2 -172.29(19)
C37 C38 C33 C34 9.1(3)
C37 C38 C51 C59 -76.0(3)
C37 C38 C51 C52 99.1(2)
C37 C36 C35 C34 4.3(4)
C21 C22 C26 C27 -0.3(4)
C21 C22 C23 C24 122.6(3)
C21 C22 C23 C25 -114.0(3)
C21 C8 C7 C6 -176.34(19)
C21 C8 C3 N1 -7.7(3)
C21 C8 C3 C4 170.47(19)
C21 C29 C28 C27 0.6(4)
C21 C29 C30 C31 -118.6(2)
C21 C29 C30 C32 117.2(3)
C22 C21 C8 C7 104.4(3)
C22 C21 C8 C3 -72.5(3)
C22 C21 C29 C28 -2.0(3)
C22 C21 C29 C30 179.4(2)
C22 C26 C27 C28 -1.2(4)
C70 C00E C64 Co1 58.73(18)
C70 C00E C64 C66 -0.6(3)
C70 C00E C64 C65 -177.1(3)
C9 C17 C16 C15 -0.9(4)
C9 C17 C18 C19 -115.1(3)
C9 C17 C18 C20 120.0(3)
C9 C10 C14 C15 -0.9(4)
C9 C10 C11 C13 134.9(2)
C9 C10 C11 C12 -98.7(3)
C9 C4 C5 C6 170.9(2)
C9 C4 C3 N1 12.0(3)
C9 C4 C3 C8 -166.13(19)
C17 C9 C10 C14 0.7(4)
C17 C9 C10 C11 177.8(2)
C17 C9 C4 C5 -78.9(3)
C17 C9 C4 C3 94.7(3)
C17 C16 C15 C14 0.7(4)
C00E C70 C68 Co1 -62.02(18)
C00E C70 C68 C66 -4.0(3)
C00E C70 C68 C69 171.5(3)
C00E C64 C66 Co1 60.49(18)
C00E C64 C66 C68 -1.9(3)
C00E C64 C66 C67 -177.5(2)
C8 C21 C22 C26 -170.9(2)
C8 C21 C22 C23 7.0(3)
C8 C21 C29 C28 170.7(2)
C8 C21 C29 C30 -7.9(3)
C10 C9 C17 C16 0.1(3)
C10 C9 C17 C18 -178.6(2)
C10 C9 C4 C5 94.3(3)
C10 C9 C4 C3 -92.1(3)
C10 C14 C15 C16 0.2(4)
C59 C51 C52 C53 179.3(2)
C59 C51 C52 C56 2.0(3)
C59 C58 C57 C56 1.1(4)
C39 C34 C35 C36 -173.0(2)
C39 C47 C48 C50 113.3(3)
C39 C47 C48 C49 -122.2(2)
C39 C47 C46 C45 1.3(3)
C39 C40 C41 C42 155.1(2)
C39 C40 C41 C43 -81.2(3)
C39 C40 C44 C45 1.7(3)
C51 C38 C33 N2 15.2(3)
C51 C38 C33 C34 -163.4(2)
C51 C38 C37 C36 169.8(2)
C51 C59 C58 C57 -0.4(3)
C51 C59 C60 C62 -124.2(2)
C51 C59 C60 C61 112.4(3)
C51 C52 C56 C57 -1.3(4)
C1 N1 C3 C8 -140.3(4)
C1 N1 C3 C4 41.5(6)
C29 C21 C22 C26 1.9(3)
C29 C21 C22 C23 179.8(2)
C29 C21 C8 C7 -68.4(3)
C29 C21 C8 C3 114.8(3)
C29 C28 C27 C26 1.1(4)
C64 C66 C68 Co1 61.45(18)
C64 C66 C68 C70 3.7(3)
C64 C66 C68 C69 -171.8(3)
C48 C47 C39 C34 -5.7(3)
C48 C47 C39 C40 179.4(2)
C48 C47 C46 C45 -178.7(2)
C4 C9 C17 C16 173.5(2)
C4 C9 C17 C18 -5.3(3)
C4 C9 C10 C14 -172.3(2)
C4 C9 C10 C11 4.8(4)
C16 C17 C18 C19 66.1(3)
C16 C17 C18 C20 -58.8(3)
C2 N2 C33 C38 53.7(9)
C2 N2 C33 C34 -127.6(7)
C7 C8 C3 N1 175.52(18)
C7 C8 C3 C4 -6.3(3)
C7 C6 C5 C4 -2.5(3)
C58 C59 C51 C38 174.0(2)
C58 C59 C51 C52 -1.1(3)
C58 C59 C60 C62 56.5(3)
C58 C59 C60 C61 -67.0(3)
C53 C52 C56 C57 -178.7(2)
C68 C70 C00E Co1 62.67(18)
C68 C70 C00E C64 2.9(3)
C68 C70 C00E C63 -174.9(3)
C5 C6 C7 C8 3.7(3)
C5 C4 C3 N1 -174.42(19)
C5 C4 C3 C8 7.5(3)
C28 C29 C30 C31 62.8(3)
C28 C29 C30 C32 -61.4(3)
C35 C34 C39 C47 -72.3(3)
C35 C34 C39 C40 102.8(3)
C52 C56 C57 C58 -0.2(4)
C3 C8 C7 C6 0.7(3)
C3 C4 C5 C6 -3.0(3)
C26 C22 C23 C24 -59.5(3)
C26 C22 C23 C25 63.9(3)
C30 C29 C28 C27 179.2(2)
C14 C10 C11 C13 -48.0(3)
C14 C10 C11 C12 78.4(3)
C18 C17 C16 C15 177.9(2)
C41 C40 C44 C45 -174.8(2)
C60 C59 C51 C38 -5.3(3)
C60 C59 C51 C52 179.5(2)
C60 C59 C58 C57 178.9(2)
C11 C10 C14 C15 -178.0(2)
C54 C53 C52 C51 131.4(2)
C54 C53 C52 C56 -51.3(3)
C46 C47 C39 C34 174.25(19)
C46 C47 C39 C40 -0.6(3)
C46 C47 C48 C50 -66.7(3)
C46 C47 C48 C49 57.8(3)
C46 C45 C44 C40 -1.0(4)
C23 C22 C26 C27 -178.3(2)
C55 C53 C52 C51 -103.4(2)
C55 C53 C52 C56 73.9(3)
C65 C64 C66 Co1 -122.8(3)
C65 C64 C66 C68 174.8(3)
C65 C64 C66 C67 -0.8(4)
C44 C40 C41 C42 -28.5(3)
C44 C40 C41 C43 95.2(3)
C67 C66 C68 Co1 -123.1(3)
C67 C66 C68 C70 179.1(3)
C67 C66 C68 C69 3.6(5)
C71 C70 C00E Co1 -122.7(3)
C71 C70 C00E C64 177.4(2)
C71 C70 C00E C63 -0.3(4)
C71 C70 C68 Co1 123.5(3)
C71 C70 C68 C66 -178.6(2)
C71 C70 C68 C69 -3.0(4)
C63 C00E C64 Co1 -123.5(3)
C63 C00E C64 C66 177.2(2)
C63 C00E C64 C65 0.7(4)
